data_6000264
loop_
_publ_author_name
'Duribreux, I.'
'Dion, C.'
'Abraham, F.'
'Saadi, M.'

_publ_section_title
;
 CsUV~3~O~11~, a new uranyl vanadate with a layered structure
;
_journal_coden_ASTM JSSCBI
_journal_issue 1
_journal_name_full 'Journal of Solid State Chemistry'
_journal_page_first 258
_journal_page_last 265
_journal_paper_doi 10.1006/jssc.1999.8349
_journal_volume 146
_journal_year 1999
_chemical_formula_structural 'Cs (U O2) (V O3)3'
_chemical_formula_sum 'Cs O11 U V3'
_chemical_name_systematic 'Caesium dioxouranium tris(vanadate)'
_space_group_crystal_system monoclinic
_space_group_IT_number 14
_space_group_name_Hall '-P 2yab'
_space_group_name_H-M_alt 'P 1 21/a 1'
_cell_angle_alpha 90
_cell_angle_beta 106.989(5)
_cell_angle_gamma 90
_cell_formula_units_Z 4
_cell_length_a 11.904(2)
_cell_length_b 6.8321(6)
_cell_length_c 12.095(2)
_cell_volume 941(2)
_exptl_crystal_density_diffrn 4.94
_exptl_crystal_density_meas 4.89(2)
_refine_ls_number_parameters 91
_refine_ls_number_reflns 3464
_refine_ls_R_factor_gt 0.046
_refine_ls_weighting_scheme unit
_refine_ls_wR_factor_gt 0.045
_reflns_number_gt 3464
_reflns_number_total 4118
_reflns_threshold_expression I>3\s(I)
_cod_duplicate_entry 1004149
_cod_depositor_comments
;
 Merging information from entries 1004149 and 6000264; marking entry 6000264
 as a duplicate of entry 1004149.

 Antanas Vaitkus,
 2018-06-30

 Adding the summary chemical formula, space group information, atomic
 coordinates, anisotropic atomic displacement parameter values and
 additional information after consulting the original publication.

 Antanas Vaitkus,
 2018-06-17
;
_cod_database_code 6000264

loop_
_space_group_symop_id
_space_group_symop_operation_xyz
1 x,y,z
2 -x+1/2,y+1/2,-z
3 -x,-y,-z
4 x+1/2,-y+1/2,z

loop_
_atom_site_label
_atom_site_type_symbol
_atom_site_site_symmetry_multiplicity
_atom_site_Wyckoff_symbol
_atom_site_fract_x
_atom_site_fract_y
_atom_site_fract_z
_atom_site_occupancy
_atom_site_calc_flag
_atom_site_adp_type
_atom_site_B_iso_or_equiv
U U6+ 4 e 0.30312(4) 0.0008(1) 0.18227(4) 1 d Bani 0.501(9)
Cs Cs1+ 4 e 0.1202(2) 0.7337(2) 0.4434(1) 1 d Bani 4.72(5)
V1 V5+ 4 e 0.3162(2) 0.5040(4) 0.2268(2) 1 d Bani 0.76(5)
V2 V5+ 4 e 0.0672(2) 0.2501(3) 0.2297(2) 1 d Bani 0.77(6)
V3 V5+ 4 e 0.5407(2) 0.7494(3) 0.1384(2) 1 d Bani 1.09(6)
O1 O2- 4 e 0.2596(8) 0.003(2) 0.0305(9) 1 d Biso 1.3(2)
O2 O2- 4 e 0.3463(8) -0.008(2) 0.3352(9) 1 d Biso 1.3(2)
O3 O2- 4 e 0.3556(9) 0.516(2) 0.365(1) 1 d Biso 2.1(2)
O4 O2- 4 e 0.1088(9) 0.251(2) 0.370(1) 1 d Biso 1.9(2)
O5 O2- 4 e 0.002(1) 0.248(1) -0.001(1) 1 d Biso 2.1(2)
O6 O2- 4 e 0.4069(9) 0.692(1) 0.185(1) 1 d Biso 0.8(2)
O7 O2- 4 e 0.2004(9) 0.691(1) 0.182(1) 1 d Biso 1.0(2)
O8 O2- 4 e 0.4097(9) 0.309(1) 0.194(1) 1 d Biso 1.0(2)
O9 O2- 4 e 0.2035(8) 0.309(1) 0.1935(9) 1 d Biso 0.7(2)
O10 O2- 4 e 0.0984(7) -0.003(2) 0.1911(8) 1 d Biso 0.9(1)
O11 O2- 4 e 0.0126(7) 0.503(2) 0.1903(8) 1 d Biso 0.8(1)

loop_
_atom_site_aniso_label
_atom_site_aniso_U_11
_atom_site_aniso_U_22
_atom_site_aniso_U_33
_atom_site_aniso_U_12
_atom_site_aniso_U_13
_atom_site_aniso_U_23
U 0.0038(2) 0.0032(2) 0.0126(2) 0.0003(2) 0.0033(1) 0.0002(3)
Cs 0.0970(12) 0.0463(8) 0.0268(8) 0.0058(9) 0.0025(8) -0.0043(7)
V1 0.0064(8) 0.0038(8) 0.0196(12) -0.0010(13) 0.0054(8) 0.0010(14)
V2 0.0030(9) 0.0041(9) 0.0239(15) 0.0003(8) 0.0065(10) 0.0002(10)
V3 0.0109(11) 0.0097(11) 0.0221(15) 0.0001(9) 0.0065(11) -0.0003(11)

loop_
_atom_type_symbol
_atom_type_oxidation_number
U6+ 6
Cs1+ 1
V5+ 5
O2- -2
